data_7039726
loop_
_publ_author_name
'Xu, Zheng'
'Li, Guoqiang'
'Ren, Yuan-Yuan'
'Huang, Hua'
'Wen, Xiaoping'
'Xu, Qiang'
'Fan, Xiaotian'
'Huang, Zhao'
'Huang, Junhai'
'Xu, Lin'

_publ_section_title
;
 A selective fluorescent probe for the detection of Cd(2+) in different
 buffer solutions and water.
;
_journal_issue 30
_journal_name_full 'Dalton transactions (Cambridge, England : 2003)'
_journal_page_first 12087
_journal_page_last 12093
_journal_paper_doi 10.1039/c6dt01398h
_journal_volume 45
_journal_year 2016
_chemical_formula_sum 'C27 H23 Cd Cl2 N3 O4'
_chemical_formula_weight 636.78
_chemical_name_systematic
; 
 ? 
;
_space_group_IT_number 9
_symmetry_cell_setting monoclinic
_symmetry_space_group_name_Hall 'C -2yc'
_symmetry_space_group_name_H-M 'C 1 c 1'
_atom_sites_solution_hydrogens geom
_atom_sites_solution_primary direct
_atom_sites_solution_secondary difmap
_audit_creation_method SHELXL-97
_audit_update_record
;
2015-06-19 deposited with the CCDC.
2016-06-28 downloaded from the CCDC.
;
_cell_angle_alpha 90.00
_cell_angle_beta 112.032(7)
_cell_angle_gamma 90.00
_cell_formula_units_Z 4
_cell_length_a 14.726(7)
_cell_length_b 10.430(5)
_cell_length_c 17.323(8)
_cell_measurement_reflns_used 1773
_cell_measurement_temperature 296(2)
_cell_measurement_theta_max 21.57
_cell_measurement_theta_min 2.46
_cell_volume 2466(2)
_computing_cell_refinement 'Bruker SAINT'
_computing_data_collection 'Bruker APEX2'
_computing_data_reduction 'Bruker SAINT'
_computing_molecular_graphics 'Bruker SHELXTL'
_computing_publication_material 'Bruker SHELXTL'
_computing_structure_refinement 'SHELXL-97 (Sheldrick, 2008)'
_computing_structure_solution 'SHELXS-97 (Sheldrick, 2008)'
_diffrn_ambient_temperature 296(2)
_diffrn_measured_fraction_theta_full 0.999
_diffrn_measured_fraction_theta_max 0.999
_diffrn_measurement_device_type 'Bruker APEX-II CCD'
_diffrn_measurement_method '\f and \w scans'
_diffrn_radiation_monochromator graphite
_diffrn_radiation_source 'fine-focus sealed tube'
_diffrn_radiation_type MoK\a
_diffrn_radiation_wavelength 0.71073
_diffrn_reflns_av_R_equivalents 0.0325
_diffrn_reflns_av_sigmaI/netI 0.0584
_diffrn_reflns_limit_h_max 17
_diffrn_reflns_limit_h_min -17
_diffrn_reflns_limit_k_max 11
_diffrn_reflns_limit_k_min -12
_diffrn_reflns_limit_l_max 20
_diffrn_reflns_limit_l_min -11
_diffrn_reflns_number 6123
_diffrn_reflns_theta_full 25.00
_diffrn_reflns_theta_max 25.00
_diffrn_reflns_theta_min 2.46
_exptl_absorpt_coefficient_mu 1.143
_exptl_absorpt_correction_T_max 0.8294
_exptl_absorpt_correction_T_min 0.7553
_exptl_absorpt_correction_type multi-scan
_exptl_absorpt_process_details SADABS
_exptl_crystal_colour colorless
_exptl_crystal_density_diffrn 1.715
_exptl_crystal_density_method 'not measured'
_exptl_crystal_description Multi-scan
_exptl_crystal_F_000 1280
_exptl_crystal_size_max 0.26
_exptl_crystal_size_mid 0.21
_exptl_crystal_size_min 0.17
_refine_diff_density_max 0.511
_refine_diff_density_min -0.374
_refine_diff_density_rms 0.069
_refine_ls_abs_structure_details 'Flack H D (1983), Acta Cryst. A39, 876-881'
_refine_ls_abs_structure_Flack 0.02(3)
_refine_ls_extinction_method none
_refine_ls_goodness_of_fit_ref 1.017
_refine_ls_hydrogen_treatment constr
_refine_ls_matrix_type full
_refine_ls_number_parameters 336
_refine_ls_number_reflns 3680
_refine_ls_number_restraints 3
_refine_ls_restrained_S_all 1.018
_refine_ls_R_factor_all 0.0481
_refine_ls_R_factor_gt 0.0368
_refine_ls_shift/su_max 0.000
_refine_ls_shift/su_mean 0.000
_refine_ls_structure_factor_coef Fsqd
_refine_ls_weighting_details 'calc w=1/[\s^2^(Fo^2^)+(0.0309P)^2^+0.0000P] where P=(Fo^2^+2Fc^2^)/3'
_refine_ls_weighting_scheme calc
_refine_ls_wR_factor_gt 0.0707
_refine_ls_wR_factor_ref 0.0750
_reflns_number_gt 3170
_reflns_number_total 3680
_reflns_threshold_expression >2sigma(I)
_cod_data_source_file c6dt01398h2.cif
_cod_data_source_block a
_cod_depositor_comments
;
The following automatic conversions were performed:

'_symmetry_cell_setting' value 'Monoclinic' changed to 'monoclinic'
according to
/usr/data/users/saulius/crontab/automatic-downloads/rss-feeds/RSC/lib/dictionaries/cif_core.dic
dictionary named 'cif_core.dic' version 2.4.2 from 2011-04-26.

'_exptl_absorpt_correction_type' value 'Multi-scan' changed to
'multi-scan' according to
/usr/data/users/saulius/crontab/automatic-downloads/rss-feeds/RSC/lib/dictionaries/cif_core.dic
dictionary named 'cif_core.dic' version 2.4.2 from 2011-04-26.

Automatic conversion script
Id: cif_fix_values 4268 2015-11-12 08:31:59Z antanas 

 Adding full bibliography for 7039726.cif.
;
_cod_original_cell_volume 2466.2(19)
_cod_original_sg_symbol_H-M 'Cc   '
_cod_database_code 7039726

loop_
_symmetry_equiv_pos_as_xyz
'x, y, z'
'x, -y, z+1/2'
'x+1/2, y+1/2, z'
'x+1/2, -y+1/2, z+1/2'

loop_
_atom_site_label
_atom_site_type_symbol
_atom_site_fract_x
_atom_site_fract_y
_atom_site_fract_z
_atom_site_U_iso_or_equiv
_atom_site_adp_type
_atom_site_occupancy
_atom_site_symmetry_multiplicity
_atom_site_calc_flag
_atom_site_refinement_flags
Cd1 Cd 0.54107(2) 0.85353(4) 0.787053(19) 0.03762(12) Uani 1 1 d .
C1 C 0.1206(5) 1.0690(7) 0.4490(4) 0.0506(17) Uani 1 1 d U
H1A H 0.1138 1.0785 0.3914 0.061 Uiso 1 1 calc R
H1B H 0.0793 0.9982 0.4518 0.061 Uiso 1 1 calc R
C2 C 0.2266(5) 1.0366(6) 0.5015(4) 0.0404(15) Uani 1 1 d .
C3 C 0.2919(5) 1.0093(6) 0.4645(4) 0.0464(17) Uani 1 1 d .
H3 H 0.2700 1.0135 0.4068 0.056 Uiso 1 1 calc R
C4 C 0.3904(5) 0.9752(6) 0.5089(4) 0.0453(16) Uani 1 1 d .
H4 H 0.4320 0.9578 0.4810 0.054 Uiso 1 1 calc R
C5 C 0.4237(4) 0.9682(6) 0.5945(4) 0.0362(14) Uani 1 1 d .
C6 C 0.3586(4) 0.9884(6) 0.6368(4) 0.0356(14) Uani 1 1 d .
C7 C 0.2604(4) 1.0283(5) 0.5909(3) 0.0341(13) Uani 1 1 d .
C8 C 0.2005(4) 1.0514(6) 0.6369(4) 0.0398(15) Uani 1 1 d .
H8 H 0.1353 1.0747 0.6096 0.048 Uiso 1 1 calc R
C9 C 0.2393(5) 1.0392(6) 0.7222(4) 0.0429(15) Uani 1 1 d .
H9 H 0.2016 1.0589 0.7533 0.052 Uiso 1 1 calc R
C10 C 0.3346(4) 0.9976(6) 0.7611(4) 0.0420(16) Uani 1 1 d .
H10 H 0.3589 0.9886 0.8187 0.050 Uiso 1 1 calc R
C11 C 0.5880(4) 0.8979(6) 0.6138(4) 0.0448(16) Uani 1 1 d .
H11A H 0.5936 0.9558 0.5720 0.054 Uiso 1 1 calc R
H11B H 0.5658 0.8153 0.5879 0.054 Uiso 1 1 calc R
C12 C 0.6854(5) 0.8838(5) 0.6836(4) 0.0388(15) Uani 1 1 d .
C13 C 0.7713(5) 0.8852(6) 0.6675(5) 0.0521(18) Uani 1 1 d .
H13 H 0.7684 0.8968 0.6134 0.062 Uiso 1 1 calc R
C14 C 0.8591(6) 0.8695(8) 0.7309(5) 0.068(2) Uani 1 1 d .
H14 H 0.9166 0.8708 0.7205 0.082 Uiso 1 1 calc R
C15 C 0.8630(5) 0.8514(7) 0.8121(5) 0.061(2) Uani 1 1 d .
H15 H 0.9224 0.8389 0.8561 0.073 Uiso 1 1 calc R
C16 C 0.7758(4) 0.8526(6) 0.8250(4) 0.0420(15) Uani 1 1 d .
C17 C 0.7798(4) 0.8442(7) 0.9128(4) 0.0512(18) Uani 1 1 d .
H17A H 0.8348 0.7916 0.9461 0.061 Uiso 1 1 calc R
H17B H 0.7882 0.9291 0.9374 0.061 Uiso 1 1 calc R
C18 C 0.6727(4) 0.7870(6) 0.9846(4) 0.0369(14) Uani 1 1 d .
C19 C 0.7435(5) 0.8042(6) 1.0625(4) 0.0403(15) Uani 1 1 d .
H19 H 0.8074 0.8246 1.0687 0.048 Uiso 1 1 calc R
C20 C 0.7180(5) 0.7905(6) 1.1337(4) 0.0437(15) Uani 1 1 d .
H20 H 0.7662 0.8041 1.1861 0.052 Uiso 1 1 calc R
C21 C 0.6266(4) 0.7585(6) 1.1281(4) 0.0387(14) Uani 1 1 d .
C22 C 0.5526(4) 0.7386(6) 1.0479(4) 0.0380(14) Uani 1 1 d .
C23 C 0.5747(4) 0.7607(5) 0.9752(3) 0.0348(13) Uani 1 1 d .
C24 C 0.4546(5) 0.7021(6) 1.0323(4) 0.0451(16) Uani 1 1 d .
H24 H 0.4359 0.6870 1.0772 0.054 Uiso 1 1 calc R
C25 C 0.3871(5) 0.6885(6) 0.9537(4) 0.0492(17) Uani 1 1 d .
H25 H 0.3244 0.6588 0.9443 0.059 Uiso 1 1 calc R
C26 C 0.4149(5) 0.7206(6) 0.8875(4) 0.0462(16) Uani 1 1 d .
H26 H 0.3675 0.7170 0.8338 0.055 Uiso 1 1 calc R
C27 C 0.6013(5) 0.7389(7) 1.2043(4) 0.0512(17) Uani 1 1 d .
H27A H 0.5482 0.7960 1.2015 0.061 Uiso 1 1 calc R
H27B H 0.5792 0.6515 1.2050 0.061 Uiso 1 1 calc R
Cl1 Cl 0.49319(12) 0.64609(18) 0.70327(11) 0.0566(5) Uani 1 1 d .
Cl2 Cl 0.59397(14) 1.06646(18) 0.88340(11) 0.0614(5) Uani 1 1 d .
N1 N 0.3941(4) 0.9695(5) 0.7213(3) 0.0369(12) Uani 1 1 d .
N2 N 0.6889(3) 0.8685(4) 0.7628(3) 0.0389(12) Uani 1 1 d .
N3 N 0.5040(3) 0.7554(5) 0.8966(3) 0.0387(12) Uani 1 1 d .
O1 O 0.0872(5) 1.1829(5) 0.4747(4) 0.0799(16) Uani 1 1 d U
H1 H 0.1020 1.2450 0.4529 0.120 Uiso 1 1 calc R
O2 O 0.5192(3) 0.9477(4) 0.6465(2) 0.0421(10) Uani 1 1 d .
O3 O 0.6895(3) 0.7884(4) 0.9112(2) 0.0406(10) Uani 1 1 d .
O4 O 0.6831(4) 0.7631(6) 1.2786(3) 0.0773(16) Uani 1 1 d .
H4A H 0.6669 0.8118 1.3084 0.116 Uiso 1 1 calc R

loop_
_atom_site_aniso_label
_atom_site_aniso_U_11
_atom_site_aniso_U_22
_atom_site_aniso_U_33
_atom_site_aniso_U_23
_atom_site_aniso_U_13
_atom_site_aniso_U_12
Cd1 0.0319(2) 0.0431(2) 0.0371(2) 0.0056(3) 0.01196(15) 0.0024(3)
C1 0.050(4) 0.041(4) 0.056(4) 0.007(3) 0.013(3) 0.011(3)
C2 0.043(4) 0.039(4) 0.035(4) 0.007(3) 0.010(3) 0.006(3)
C3 0.059(5) 0.050(4) 0.029(3) 0.005(3) 0.015(3) 0.000(3)
C4 0.050(4) 0.050(4) 0.043(4) 0.009(3) 0.026(3) 0.006(3)
C5 0.040(4) 0.037(4) 0.034(3) 0.005(3) 0.018(3) -0.001(3)
C6 0.042(4) 0.031(3) 0.036(3) 0.003(3) 0.018(3) 0.002(3)
C7 0.032(3) 0.034(4) 0.036(3) 0.005(3) 0.012(3) 0.007(3)
C8 0.031(3) 0.039(4) 0.051(4) 0.008(3) 0.017(3) 0.008(3)
C9 0.044(4) 0.048(4) 0.045(4) 0.010(3) 0.027(3) 0.012(3)
C10 0.043(4) 0.054(4) 0.033(3) 0.001(3) 0.019(3) 0.009(3)
C11 0.041(4) 0.054(4) 0.051(4) -0.001(3) 0.031(3) 0.001(3)
C12 0.041(4) 0.026(4) 0.055(4) 0.000(3) 0.025(3) 0.003(3)
C13 0.043(4) 0.063(5) 0.062(4) 0.008(3) 0.034(4) 0.007(3)
C14 0.051(5) 0.081(6) 0.088(6) 0.006(5) 0.044(5) 0.000(4)
C15 0.035(4) 0.071(5) 0.074(5) -0.001(4) 0.019(4) -0.006(4)
C16 0.036(4) 0.042(4) 0.049(4) 0.004(3) 0.017(3) -0.006(3)
C17 0.029(4) 0.067(5) 0.053(4) 0.001(4) 0.010(3) -0.013(3)
C18 0.036(4) 0.030(3) 0.043(4) 0.001(3) 0.013(3) 0.003(3)
C19 0.031(4) 0.043(4) 0.042(4) 0.004(3) 0.008(3) 0.000(3)
C20 0.037(4) 0.047(4) 0.038(4) 0.001(3) 0.004(3) 0.004(3)
C21 0.039(4) 0.035(4) 0.038(3) 0.000(3) 0.010(3) 0.005(3)
C22 0.031(3) 0.036(4) 0.046(4) -0.003(3) 0.012(3) 0.000(3)
C23 0.035(3) 0.031(3) 0.033(3) 0.001(3) 0.006(3) -0.002(3)
C24 0.044(4) 0.051(4) 0.043(4) 0.008(3) 0.019(3) -0.004(3)
C25 0.034(4) 0.056(4) 0.056(4) 0.000(3) 0.015(3) -0.013(3)
C26 0.040(4) 0.052(4) 0.035(4) 0.004(3) 0.001(3) -0.008(3)
C27 0.046(4) 0.065(5) 0.037(4) -0.003(3) 0.009(3) 0.007(3)
Cl1 0.0442(10) 0.0534(11) 0.0721(12) -0.0131(10) 0.0215(9) -0.0056(10)
Cl2 0.0799(13) 0.0442(11) 0.0568(11) -0.0034(8) 0.0220(9) -0.0040(10)
N1 0.039(3) 0.042(3) 0.029(3) 0.004(2) 0.012(2) 0.006(2)
N2 0.032(3) 0.034(3) 0.054(3) 0.001(2) 0.020(3) -0.003(2)
N3 0.028(3) 0.041(3) 0.038(3) 0.001(2) 0.003(2) -0.006(2)
O1 0.094(5) 0.063(4) 0.086(4) 0.017(3) 0.037(3) 0.016(3)
O2 0.040(3) 0.053(3) 0.039(2) 0.002(2) 0.020(2) 0.010(2)
O3 0.027(2) 0.048(3) 0.041(2) 0.0029(19) 0.0069(19) -0.0090(19)
O4 0.053(3) 0.124(5) 0.048(3) -0.014(3) 0.010(3) 0.007(3)

loop_
_atom_type_symbol
_atom_type_description
_atom_type_scat_dispersion_real
_atom_type_scat_dispersion_imag
_atom_type_scat_source
C C 0.0033 0.0016 'International Tables Vol C Tables 4.2.6.8 and 6.1.1.4'
H H 0.0000 0.0000 'International Tables Vol C Tables 4.2.6.8 and 6.1.1.4'
N N 0.0061 0.0033 'International Tables Vol C Tables 4.2.6.8 and 6.1.1.4'
O O 0.0106 0.0060 'International Tables Vol C Tables 4.2.6.8 and 6.1.1.4'
Cd Cd -0.8075 1.2024 'International Tables Vol C Tables 4.2.6.8 and 6.1.1.4'
Cl Cl 0.1484 0.1585 'International Tables Vol C Tables 4.2.6.8 and 6.1.1.4'

loop_
_geom_angle_atom_site_label_1
_geom_angle_atom_site_label_2
_geom_angle_atom_site_label_3
_geom_angle
N1 Cd1 N2 128.00(17)
N1 Cd1 N3 99.26(16)
N2 Cd1 N3 131.80(17)
N1 Cd1 O3 153.35(15)
N2 Cd1 O3 66.96(15)
N3 Cd1 O3 65.83(14)
N1 Cd1 O2 64.86(14)
N2 Cd1 O2 66.29(15)
N3 Cd1 O2 160.79(14)
O3 Cd1 O2 133.04(13)
N1 Cd1 Cl1 98.74(13)
N2 Cd1 Cl1 91.79(12)
N3 Cd1 Cl1 89.53(13)
O3 Cd1 Cl1 102.90(11)
O2 Cd1 Cl1 82.74(11)
N1 Cd1 Cl2 82.95(13)
N2 Cd1 Cl2 89.09(13)
N3 Cd1 Cl2 87.75(13)
O3 Cd1 Cl2 74.81(11)
O2 Cd1 Cl2 100.24(11)
Cl1 Cd1 Cl2 177.00(6)
O1 C1 C2 113.4(6)
O1 C1 H1A 108.9
C2 C1 H1A 108.9
O1 C1 H1B 108.9
C2 C1 H1B 108.9
H1A C1 H1B 107.7
C3 C2 C7 117.9(6)
C3 C2 C1 120.7(6)
C7 C2 C1 121.3(5)
C2 C3 C4 123.9(6)
C2 C3 H3 118.1
C4 C3 H3 118.1
C5 C4 C3 118.6(6)
C5 C4 H4 120.7
C3 C4 H4 120.7
O2 C5 C4 125.3(5)
O2 C5 C6 114.0(5)
C4 C5 C6 120.6(6)
N1 C6 C5 117.8(5)
N1 C6 C7 122.6(5)
C5 C6 C7 119.6(5)
C8 C7 C6 116.9(5)
C8 C7 C2 123.9(5)
C6 C7 C2 119.2(5)
C9 C8 C7 119.6(6)
C9 C8 H8 120.2
C7 C8 H8 120.2
C8 C9 C10 119.4(5)
C8 C9 H9 120.3
C10 C9 H9 120.3
N1 C10 C9 124.1(5)
N1 C10 H10 117.9
C9 C10 H10 117.9
O2 C11 C12 108.8(5)
O2 C11 H11A 109.9
C12 C11 H11A 109.9
O2 C11 H11B 109.9
C12 C11 H11B 109.9
H11A C11 H11B 108.3
N2 C12 C13 120.6(6)
N2 C12 C11 119.1(5)
C13 C12 C11 120.3(6)
C14 C13 C12 119.8(6)
C14 C13 H13 120.1
C12 C13 H13 120.1
C13 C14 C15 119.8(6)
C13 C14 H14 120.1
C15 C14 H14 120.1
C16 C15 C14 118.1(7)
C16 C15 H15 120.9
C14 C15 H15 120.9
N2 C16 C15 122.4(6)
N2 C16 C17 119.0(5)
C15 C16 C17 118.5(6)
O3 C17 C16 108.6(5)
O3 C17 H17A 110.0
C16 C17 H17A 110.0
O3 C17 H17B 110.0
C16 C17 H17B 110.0
H17A C17 H17B 108.4
C19 C18 O3 124.7(5)
C19 C18 C23 120.3(5)
O3 C18 C23 115.0(5)
C18 C19 C20 119.2(6)
C18 C19 H19 120.4
C20 C19 H19 120.4
C21 C20 C19 122.8(6)
C21 C20 H20 118.6
C19 C20 H20 118.6
C20 C21 C22 118.7(5)
C20 C21 C27 122.3(5)
C22 C21 C27 118.9(5)
C24 C22 C21 125.2(5)
C24 C22 C23 115.3(5)
C21 C22 C23 119.4(5)
N3 C23 C18 119.0(5)
N3 C23 C22 121.8(5)
C18 C23 C22 119.2(5)
C25 C24 C22 121.9(6)
C25 C24 H24 119.1
C22 C24 H24 119.1
C24 C25 C26 118.0(6)
C24 C25 H25 121.0
C26 C25 H25 121.0
N3 C26 C25 123.7(6)
N3 C26 H26 118.1
C25 C26 H26 118.1
O4 C27 C21 111.4(6)
O4 C27 H27A 109.3
C21 C27 H27A 109.3
O4 C27 H27B 109.3
C21 C27 H27B 109.3
H27A C27 H27B 108.0
C10 N1 C6 117.3(5)
C10 N1 Cd1 121.5(4)
C6 N1 Cd1 120.1(4)
C16 N2 C12 119.2(5)
C16 N2 Cd1 120.9(4)
C12 N2 Cd1 119.7(4)
C26 N3 C23 118.9(5)
C26 N3 Cd1 122.6(4)
C23 N3 Cd1 117.1(4)
C1 O1 H1 109.5
C5 O2 C11 120.0(4)
C5 O2 Cd1 114.9(3)
C11 O2 Cd1 112.8(3)
C18 O3 C17 118.0(4)
C18 O3 Cd1 113.0(3)
C17 O3 Cd1 113.9(3)
C27 O4 H4A 109.5

loop_
_geom_bond_atom_site_label_1
_geom_bond_atom_site_label_2
_geom_bond_distance
Cd1 N1 2.365(5)
Cd1 N2 2.372(5)
Cd1 N3 2.392(5)
Cd1 O3 2.518(4)
Cd1 O2 2.531(4)
Cd1 Cl1 2.553(2)
Cd1 Cl2 2.711(2)
C1 O1 1.419(8)
C1 C2 1.520(8)
C1 H1A 0.9700
C1 H1B 0.9700
C2 C3 1.371(8)
C2 C7 1.441(8)
C3 C4 1.408(9)
C3 H3 0.9300
C4 C5 1.378(8)
C4 H4 0.9300
C5 O2 1.374(7)
C5 C6 1.424(8)
C6 N1 1.371(7)
C6 C7 1.425(8)
C7 C8 1.414(8)
C8 C9 1.376(8)
C8 H8 0.9300
C9 C10 1.379(8)
C9 H9 0.9300
C10 N1 1.336(7)
C10 H10 0.9300
C11 O2 1.430(7)
C11 C12 1.496(9)
C11 H11A 0.9700
C11 H11B 0.9700
C12 N2 1.363(7)
C12 C13 1.394(8)
C13 C14 1.357(10)
C13 H13 0.9300
C14 C15 1.398(10)
C14 H14 0.9300
C15 C16 1.384(9)
C15 H15 0.9300
C16 N2 1.338(8)
C16 C17 1.502(8)
C17 O3 1.441(7)
C17 H17A 0.9700
C17 H17B 0.9700
C18 C19 1.373(8)
C18 O3 1.384(6)
C18 C23 1.416(8)
C19 C20 1.424(8)
C19 H19 0.9300
C20 C21 1.356(8)
C20 H20 0.9300
C21 C22 1.424(8)
C21 C27 1.513(8)
C22 C24 1.417(8)
C22 C23 1.433(7)
C23 N3 1.371(7)
C24 C25 1.359(9)
C24 H24 0.9300
C25 C26 1.395(8)
C25 H25 0.9300
C26 N3 1.313(7)
C26 H26 0.9300
C27 O4 1.416(8)
C27 H27A 0.9700
C27 H27B 0.9700
O1 H1 0.8200
O4 H4A 0.8200

loop_
_geom_hbond_atom_site_label_D
_geom_hbond_atom_site_label_H
_geom_hbond_atom_site_label_A
_geom_hbond_distance_DH
_geom_hbond_distance_HA
_geom_hbond_distance_DA
_geom_hbond_angle_DHA
_geom_hbond_site_symmetry_A
O1 H1 Cl2 0.82 2.28 3.076(6) 162.3 4_474
O4 H4A Cl2 0.82 2.35 3.156(6) 170.0 2_575

loop_
_geom_torsion_atom_site_label_1
_geom_torsion_atom_site_label_2
_geom_torsion_atom_site_label_3
_geom_torsion_atom_site_label_4
_geom_torsion
O1 C1 C2 C3 -129.7(7)
O1 C1 C2 C7 53.0(8)
C7 C2 C3 C4 -0.9(10)
C1 C2 C3 C4 -178.3(6)
C2 C3 C4 C5 0.2(10)
C3 C4 C5 O2 -173.9(6)
C3 C4 C5 C6 3.3(9)
O2 C5 C6 N1 -8.0(8)
C4 C5 C6 N1 174.6(5)
O2 C5 C6 C7 171.4(5)
C4 C5 C6 C7 -6.0(9)
N1 C6 C7 C8 1.7(8)
C5 C6 C7 C8 -177.7(5)
N1 C6 C7 C2 -175.3(5)
C5 C6 C7 C2 5.3(8)
C3 C2 C7 C8 -178.7(6)
C1 C2 C7 C8 -1.4(9)
C3 C2 C7 C6 -1.9(9)
C1 C2 C7 C6 175.4(6)
C6 C7 C8 C9 2.2(9)
C2 C7 C8 C9 179.1(6)
C7 C8 C9 C10 -3.6(9)
C8 C9 C10 N1 1.2(10)
O2 C11 C12 N2 25.1(7)
O2 C11 C12 C13 -155.4(6)
N2 C12 C13 C14 0.9(10)
C11 C12 C13 C14 -178.6(6)
C12 C13 C14 C15 0.3(11)
C13 C14 C15 C16 -1.2(11)
C14 C15 C16 N2 1.0(10)
C14 C15 C16 C17 -175.0(6)
N2 C16 C17 O3 30.3(8)
C15 C16 C17 O3 -153.6(6)
O3 C18 C19 C20 -175.1(5)
C23 C18 C19 C20 2.4(9)
C18 C19 C20 C21 1.3(9)
C19 C20 C21 C22 -0.5(9)
C19 C20 C21 C27 177.5(6)
C20 C21 C22 C24 178.5(6)
C27 C21 C22 C24 0.5(9)
C20 C21 C22 C23 -3.9(9)
C27 C21 C22 C23 178.0(5)
C19 C18 C23 N3 174.2(5)
O3 C18 C23 N3 -8.1(8)
C19 C18 C23 C22 -6.7(8)
O3 C18 C23 C22 171.0(5)
C24 C22 C23 N3 4.3(8)
C21 C22 C23 N3 -173.5(6)
C24 C22 C23 C18 -174.7(5)
C21 C22 C23 C18 7.5(8)
C21 C22 C24 C25 178.0(6)
C23 C22 C24 C25 0.4(9)
C22 C24 C25 C26 -4.5(10)
C24 C25 C26 N3 4.4(10)
C20 C21 C27 O4 2.3(9)
C22 C21 C27 O4 -179.8(6)
C9 C10 N1 C6 2.7(9)
C9 C10 N1 Cd1 -165.2(5)
C5 C6 N1 C10 175.3(6)
C7 C6 N1 C10 -4.1(8)
C5 C6 N1 Cd1 -16.6(7)
C7 C6 N1 Cd1 164.0(4)
N2 Cd1 N1 C10 -149.5(4)
N3 Cd1 N1 C10 20.3(5)
O3 Cd1 N1 C10 -32.8(7)
O2 Cd1 N1 C10 -171.1(5)
Cl1 Cd1 N1 C10 111.3(5)
Cl2 Cd1 N1 C10 -66.2(5)
N2 Cd1 N1 C6 42.9(5)
N3 Cd1 N1 C6 -147.2(4)
O3 Cd1 N1 C6 159.6(4)
O2 Cd1 N1 C6 21.4(4)
Cl1 Cd1 N1 C6 -56.3(4)
Cl2 Cd1 N1 C6 126.2(4)
C15 C16 N2 C12 0.2(9)
C17 C16 N2 C12 176.1(5)
C15 C16 N2 Cd1 175.2(5)
C17 C16 N2 Cd1 -8.9(8)
C13 C12 N2 C16 -1.1(8)
C11 C12 N2 C16 178.3(5)
C13 C12 N2 Cd1 -176.2(5)
C11 C12 N2 Cd1 3.3(7)
N1 Cd1 N2 C16 146.0(4)
N3 Cd1 N2 C16 -20.4(5)
O3 Cd1 N2 C16 -8.2(4)
O2 Cd1 N2 C16 167.3(5)
Cl1 Cd1 N2 C16 -111.4(4)
Cl2 Cd1 N2 C16 65.7(4)
N1 Cd1 N2 C12 -39.0(5)
N3 Cd1 N2 C12 154.5(4)
O3 Cd1 N2 C12 166.8(4)
O2 Cd1 N2 C12 -17.7(4)
Cl1 Cd1 N2 C12 63.5(4)
Cl2 Cd1 N2 C12 -119.3(4)
C25 C26 N3 C23 0.2(10)
C25 C26 N3 Cd1 -166.0(5)
C18 C23 N3 C26 174.4(6)
C22 C23 N3 C26 -4.7(8)
C18 C23 N3 Cd1 -18.7(7)
C22 C23 N3 Cd1 162.3(4)
N1 Cd1 N3 C26 33.2(5)
N2 Cd1 N3 C26 -157.5(5)
O3 Cd1 N3 C26 -169.9(5)
O2 Cd1 N3 C26 0.4(8)
Cl1 Cd1 N3 C26 -65.6(5)
Cl2 Cd1 N3 C26 115.7(5)
N1 Cd1 N3 C23 -133.2(4)
N2 Cd1 N3 C23 36.0(5)
O3 Cd1 N3 C23 23.6(4)
O2 Cd1 N3 C23 -166.1(4)
Cl1 Cd1 N3 C23 128.0(4)
Cl2 Cd1 N3 C23 -50.7(4)
C4 C5 O2 C11 -16.8(9)
C6 C5 O2 C11 165.9(5)
C4 C5 O2 Cd1 -156.3(5)
C6 C5 O2 Cd1 26.5(6)
C12 C11 O2 C5 -179.4(5)
C12 C11 O2 Cd1 -39.1(6)
N1 Cd1 O2 C5 -25.1(4)
N2 Cd1 O2 C5 173.4(4)
N3 Cd1 O2 C5 11.2(7)
O3 Cd1 O2 C5 179.1(3)
Cl1 Cd1 O2 C5 78.2(4)
Cl2 Cd1 O2 C5 -102.2(4)
N1 Cd1 O2 C11 -167.4(4)
N2 Cd1 O2 C11 31.0(4)
N3 Cd1 O2 C11 -131.2(5)
O3 Cd1 O2 C11 36.7(4)
Cl1 Cd1 O2 C11 -64.2(4)
Cl2 Cd1 O2 C11 115.4(4)
C19 C18 O3 C17 -17.2(8)
C23 C18 O3 C17 165.2(5)
C19 C18 O3 Cd1 -153.7(5)
C23 C18 O3 Cd1 28.8(6)
C16 C17 O3 C18 -171.9(5)
C16 C17 O3 Cd1 -35.9(6)
N1 Cd1 O3 C18 32.7(5)
N2 Cd1 O3 C18 162.7(4)
N3 Cd1 O3 C18 -27.3(3)
O2 Cd1 O3 C18 157.1(3)
Cl1 Cd1 O3 C18 -110.8(3)
Cl2 Cd1 O3 C18 67.1(3)
N1 Cd1 O3 C17 -105.6(5)
N2 Cd1 O3 C17 24.5(4)
N3 Cd1 O3 C17 -165.5(4)
O2 Cd1 O3 C17 18.8(5)
Cl1 Cd1 O3 C17 110.9(4)
Cl2 Cd1 O3 C17 -71.1(4)
